data_7055881
loop_
_publ_author_name
'Luconi, Lapo'
'Kissel, Alexander A.'
'Rossin, Andrea'
'Khamaletdinova, Nadiya M.'
'Cherkasov, Anton V.'
'Tuci, Giulia'
'Fukin, Georgy K.'
'Trifonov, Alexander A.'
'Giambastiani, Giuliano'

_publ_section_title
;
 C1 and Cs 2-pyridylethylanilido zirconium(iv), yttrium(iii) and
 lutetium(iii) complexes: synthesis, characterization and catalytic
 activity in the isoprene polymerization
;
_journal_issue 2
_journal_name_full 'New J. Chem.'
_journal_page_first 540
_journal_paper_doi 10.1039/C6NJ03193E
_journal_volume 41
_journal_year 2017
_chemical_formula_moiety 'C45 H67 N2 O Si2 Y, C7 H8'
_chemical_formula_sum 'C52 H75 N2 O Si2 Y'
_chemical_formula_weight 889.23
_space_group_IT_number 14
_symmetry_cell_setting monoclinic
_symmetry_Int_Tables_number 14
_symmetry_space_group_name_Hall '-P 2yn'
_symmetry_space_group_name_H-M 'P 1 21/n 1'
_atom_sites_solution_hydrogens geom
_audit_creation_date 2016-09-19T16:05:20-00:00
_audit_creation_method 'WinGX routine CIF_UPDATE'
_audit_update_record
;
2016-11-24 deposited with the CCDC.
2016-12-01 downloaded from the CCDC.
;
_cell_angle_alpha 90
_cell_angle_beta 95.6850(10)
_cell_angle_gamma 90
_cell_formula_units_Z 4
_cell_length_a 10.2449(7)
_cell_length_b 18.0995(12)
_cell_length_c 26.6375(19)
_cell_measurement_reflns_used 9912
_cell_measurement_temperature 100(2)
_cell_measurement_theta_max 32.72
_cell_measurement_theta_min 2.57
_cell_measurement_wavelength 0.71073
_cell_volume 4915.0(6)
_computing_cell_refinement
;
        CrysAlisPro, Agilent Technologies,
        Version 1.171.36.28 (release 01-02-2013 CrysAlis171 .NET)
        (compiled Feb  1 2013,16:14:44)
;
_computing_data_collection
;
        CrysAlisPro, Agilent Technologies,
        Version 1.171.36.28 (release 01-02-2013 CrysAlis171 .NET)
        (compiled Feb  1 2013,16:14:44)
;
_computing_data_reduction
;
        CrysAlisPro, Agilent Technologies,
        Version 1.171.36.28 (release 01-02-2013 CrysAlis171 .NET)
        (compiled Feb  1 2013,16:14:44)
;
_computing_molecular_graphics 'Ortep for Windows (Farrugia, 2012)'
_computing_publication_material 'WinGX publication routines (Farrugia, 2012)'
_computing_structure_refinement 'SHELXL-2014/6 (Sheldrick, 2014)'
_computing_structure_solution 'SIR97 (Giacovazzo, 1999)'
_diffrn_ambient_temperature 100(2)
_diffrn_measured_fraction_theta_full 0.968
_diffrn_measured_fraction_theta_max 0.98
_diffrn_measurement_device_type 'Xcalibur, Sapphire3'
_diffrn_radiation_type MoK\a
_diffrn_radiation_wavelength 0.71073
_diffrn_reflns_av_R_equivalents 0.0507
_diffrn_reflns_Laue_measured_fraction_full 0.968
_diffrn_reflns_Laue_measured_fraction_max 0.98
_diffrn_reflns_limit_h_max 14
_diffrn_reflns_limit_h_min -14
_diffrn_reflns_limit_k_max 25
_diffrn_reflns_limit_k_min -25
_diffrn_reflns_limit_l_max 37
_diffrn_reflns_limit_l_min -37
_diffrn_reflns_number 55550
_diffrn_reflns_point_group_measured_fraction_full 0.968
_diffrn_reflns_point_group_measured_fraction_max 0.98
_diffrn_reflns_theta_full 25.242
_diffrn_reflns_theta_max 30
_diffrn_reflns_theta_min 7.604
_exptl_absorpt_coefficient_mu 1.273
_exptl_absorpt_correction_type none
_exptl_crystal_density_diffrn 1.202
_exptl_crystal_description 'colorless prism'
_exptl_crystal_F_000 1904
_exptl_crystal_size_max 0.21
_exptl_crystal_size_mid 0.15
_exptl_crystal_size_min 0.11
_refine_diff_density_max 0.873
_refine_diff_density_min -0.565
_refine_diff_density_rms 0.065
_refine_ls_extinction_method none
_refine_ls_goodness_of_fit_ref 1.03
_refine_ls_hydrogen_treatment constr
_refine_ls_matrix_type full
_refine_ls_number_parameters 535
_refine_ls_number_reflns 14055
_refine_ls_number_restraints 0
_refine_ls_restrained_S_all 1.03
_refine_ls_R_factor_all 0.0575
_refine_ls_R_factor_gt 0.0411
_refine_ls_shift/su_max 0.001
_refine_ls_shift/su_mean 0
_refine_ls_structure_factor_coef Fsqd
_refine_ls_weighting_details 'w=1/[\s^2^(Fo^2^)+(0.0540P)^2^+1.4117P] where P=(Fo^2^+2Fc^2^)/3'
_refine_ls_weighting_scheme calc
_refine_ls_wR_factor_gt 0.0966
_refine_ls_wR_factor_ref 0.1015
_reflns_number_gt 11425
_reflns_number_total 14055
_reflns_threshold_expression 'I > 2\s(I)'
_cod_data_source_file c6nj03193e2.cif
_cod_data_source_block YCs
_cod_depositor_comments 'Adding full bibliography for 7055879--7055881.cif.'
_cod_original_sg_symbol_H-M 'P 21/n'
_cod_database_code 7055881
_shelx_estimated_absorpt_t_min 0.776
_shelx_estimated_absorpt_t_max 0.873

loop_
_symmetry_equiv_pos_as_xyz
'x, y, z'
'-x+1/2, y+1/2, -z+1/2'
'-x, -y, -z'
'x-1/2, -y-1/2, z-1/2'

loop_
_atom_site_label
_atom_site_type_symbol
_atom_site_fract_x
_atom_site_fract_y
_atom_site_fract_z
_atom_site_U_iso_or_equiv
_atom_site_adp_type
_atom_site_occupancy
_atom_site_calc_flag
C1 C 0.31440(15) 0.28297(8) 0.58948(6) 0.0213(3) Uani 1 d
H1 H 0.3004 0.2311 0.5904 0.026 Uiso 1 calc
C2 C 0.21373(15) 0.32645(9) 0.56854(6) 0.0233(3) Uani 1 d
H2 H 0.1328 0.3056 0.5548 0.028 Uiso 1 calc
C3 C 0.23494(15) 0.40161(8) 0.56823(6) 0.0222(3) Uani 1 d
H3 H 0.1676 0.4341 0.5546 0.027 Uiso 1 calc
C4 C 0.35440(14) 0.42921(8) 0.58775(5) 0.0189(3) Uani 1 d
H4 H 0.3693 0.481 0.5877 0.023 Uiso 1 calc
C5 C 0.45334(13) 0.38210(7) 0.60758(5) 0.0146(3) Uani 1 d
C6 C 0.58643(13) 0.41183(7) 0.62822(5) 0.0148(3) Uani 1 d
C7 C 0.57636(14) 0.44754(7) 0.68078(5) 0.0170(3) Uani 1 d
H7A H 0.5412 0.4099 0.7028 0.02 Uiso 1 calc
H7B H 0.6663 0.4597 0.6956 0.02 Uiso 1 calc
C8 C 0.49384(15) 0.51586(8) 0.68251(5) 0.0196(3) Uani 1 d
C9 C 0.36420(16) 0.51107(9) 0.69323(6) 0.0258(3) Uani 1 d
H9 H 0.3275 0.464 0.6991 0.031 Uiso 1 calc
C10 C 0.28778(19) 0.57364(10) 0.69551(7) 0.0357(4) Uani 1 d
H10 H 0.1992 0.5694 0.7028 0.043 Uiso 1 calc
C11 C 0.3401(2) 0.64225(10) 0.68717(7) 0.0365(4) Uani 1 d
H11 H 0.2873 0.6852 0.6883 0.044 Uiso 1 calc
C12 C 0.4684(2) 0.64830(9) 0.67728(7) 0.0325(4) Uani 1 d
H12 H 0.5049 0.6956 0.6719 0.039 Uiso 1 calc
C13 C 0.54502(17) 0.58549(8) 0.67511(6) 0.0233(3) Uani 1 d
H13 H 0.634 0.5902 0.6684 0.028 Uiso 1 calc
C14 C 0.63624(14) 0.47065(7) 0.59242(5) 0.0164(3) Uani 1 d
H14A H 0.5638 0.5058 0.5831 0.02 Uiso 1 calc
H14B H 0.7079 0.4987 0.6114 0.02 Uiso 1 calc
C15 C 0.68563(14) 0.44262(7) 0.54455(5) 0.0170(3) Uani 1 d
C16 C 0.60280(15) 0.41301(8) 0.50518(5) 0.0200(3) Uani 1 d
H16 H 0.5115 0.4093 0.5084 0.024 Uiso 1 calc
C17 C 0.65124(16) 0.38881(8) 0.46135(5) 0.0216(3) Uani 1 d
H17 H 0.5932 0.3684 0.435 0.026 Uiso 1 calc
C18 C 0.78347(17) 0.39421(8) 0.45579(6) 0.0237(3) Uani 1 d
H18 H 0.8165 0.3779 0.4256 0.028 Uiso 1 calc
C19 C 0.86697(16) 0.42348(8) 0.49442(6) 0.0237(3) Uani 1 d
H19 H 0.9581 0.4272 0.4909 0.028 Uiso 1 calc
C20 C 0.81854(15) 0.44745(8) 0.53831(6) 0.0205(3) Uani 1 d
H20 H 0.8772 0.4676 0.5647 0.025 Uiso 1 calc
C21 C 0.69396(13) 0.35158(7) 0.63471(5) 0.0147(3) Uani 1 d
H21A H 0.6918 0.3239 0.6026 0.018 Uiso 1 calc
H21B H 0.78 0.3768 0.6398 0.018 Uiso 1 calc
C22 C 0.75223(14) 0.31386(7) 0.72280(5) 0.0154(3) Uani 1 d
C23 C 0.68396(14) 0.30097(7) 0.76587(5) 0.0178(3) Uani 1 d
C24 C 0.74415(16) 0.31459(9) 0.81374(6) 0.0225(3) Uani 1 d
H24 H 0.6976 0.3047 0.8421 0.027 Uiso 1 calc
C25 C 0.86995(16) 0.34212(9) 0.82139(6) 0.0262(3) Uani 1 d
H25 H 0.9086 0.3534 0.8544 0.031 Uiso 1 calc
C26 C 0.93791(16) 0.35285(9) 0.78015(6) 0.0249(3) Uani 1 d
H26 H 1.0249 0.3716 0.7852 0.03 Uiso 1 calc
C27 C 0.88448(14) 0.33738(8) 0.73137(6) 0.0196(3) Uani 1 d
C28 C 0.54662(15) 0.26962(9) 0.76185(6) 0.0216(3) Uani 1 d
H28 H 0.5126 0.2686 0.7254 0.026 Uiso 1 calc
C29 C 0.45227(17) 0.31595(11) 0.78990(7) 0.0308(4) Uani 1 d
H29A H 0.4823 0.3166 0.826 0.046 Uiso 1 calc
H29B H 0.3642 0.2944 0.7849 0.046 Uiso 1 calc
H29C H 0.4498 0.3666 0.7768 0.046 Uiso 1 calc
C30 C 0.54917(19) 0.19045(9) 0.78144(7) 0.0306(4) Uani 1 d
H30A H 0.6097 0.161 0.7634 0.046 Uiso 1 calc
H30B H 0.4609 0.1692 0.776 0.046 Uiso 1 calc
H30C H 0.5785 0.1902 0.8176 0.046 Uiso 1 calc
C31 C 0.97638(15) 0.34269(10) 0.69027(6) 0.0256(3) Uani 1 d
H31 H 0.9305 0.3214 0.6587 0.031 Uiso 1 calc
C32 C 1.01106(18) 0.42287(11) 0.67977(7) 0.0349(4) Uani 1 d
H32A H 0.9306 0.4506 0.6696 0.052 Uiso 1 calc
H32B H 1.0688 0.4245 0.6526 0.052 Uiso 1 calc
H32C H 1.056 0.4449 0.7104 0.052 Uiso 1 calc
C33 C 1.10291(17) 0.29844(13) 0.70367(8) 0.0406(5) Uani 1 d
H33A H 1.1551 0.3223 0.732 0.061 Uiso 1 calc
H33B H 1.1537 0.2968 0.6744 0.061 Uiso 1 calc
H33C H 1.0807 0.248 0.7132 0.061 Uiso 1 calc
C34 C 0.40649(16) 0.12748(8) 0.66257(6) 0.0232(3) Uani 1 d
H34A H 0.442 0.1048 0.6949 0.028 Uiso 1 calc
H34B H 0.3344 0.1606 0.6704 0.028 Uiso 1 calc
C35 C 0.20014(18) 0.08877(10) 0.57616(7) 0.0318(4) Uani 1 d
H35A H 0.1386 0.1191 0.5931 0.048 Uiso 1 calc
H35B H 0.153 0.0473 0.5591 0.048 Uiso 1 calc
H35C H 0.2404 0.1189 0.5513 0.048 Uiso 1 calc
C36 C 0.25504(17) -0.02059(9) 0.66111(7) 0.0293(4) Uani 1 d
H36A H 0.3227 -0.0429 0.685 0.044 Uiso 1 calc
H36B H 0.2159 -0.0587 0.6382 0.044 Uiso 1 calc
H36C H 0.1869 0.0015 0.6797 0.044 Uiso 1 calc
C37 C 0.45265(19) 0.00349(10) 0.58782(8) 0.0354(4) Uani 1 d
H37A H 0.5043 0.0398 0.5709 0.053 Uiso 1 calc
H37B H 0.4063 -0.0289 0.5625 0.053 Uiso 1 calc
H37C H 0.5112 -0.0261 0.6112 0.053 Uiso 1 calc
C38 C 0.60094(15) 0.19284(8) 0.54803(6) 0.0213(3) Uani 1 d
H38A H 0.5334 0.1563 0.5356 0.026 Uiso 1 calc
H38B H 0.5719 0.2406 0.5327 0.026 Uiso 1 calc
C39 C 0.88901(16) 0.22606(9) 0.54309(6) 0.0257(3) Uani 1 d
H39A H 0.8683 0.2783 0.5367 0.039 Uiso 1 calc
H39B H 0.9663 0.2125 0.5262 0.039 Uiso 1 calc
H39C H 0.9072 0.2179 0.5795 0.039 Uiso 1 calc
C40 C 0.72517(18) 0.18074(9) 0.44791(6) 0.0277(3) Uani 1 d
H40A H 0.6437 0.1568 0.4339 0.042 Uiso 1 calc
H40B H 0.7997 0.1585 0.4331 0.042 Uiso 1 calc
H40C H 0.7211 0.2336 0.4401 0.042 Uiso 1 calc
C41 C 0.79212(18) 0.06958(8) 0.53183(6) 0.0271(3) Uani 1 d
H41A H 0.8177 0.0638 0.568 0.041 Uiso 1 calc
H41B H 0.8658 0.0558 0.5129 0.041 Uiso 1 calc
H41C H 0.7169 0.0376 0.5217 0.041 Uiso 1 calc
C42 C 0.7241(2) 0.04694(11) 0.68873(15) 0.0801(10) Uani 1 d
H42A H 0.6564 0.0205 0.6665 0.096 Uiso 1 calc
H42B H 0.7011 0.0437 0.7239 0.096 Uiso 1 calc
C43 C 0.8531(3) 0.01447(11) 0.68472(9) 0.0568(7) Uani 1 d
H43A H 0.8527 -0.0149 0.6533 0.068 Uiso 1 calc
H43B H 0.8783 -0.0182 0.7139 0.068 Uiso 1 calc
C44 C 0.9470(2) 0.07836(13) 0.68405(8) 0.0463(5) Uani 1 d
H44A H 1.0174 0.0746 0.7122 0.056 Uiso 1 calc
H44B H 0.9874 0.0801 0.6518 0.056 Uiso 1 calc
C45 C 0.86331(17) 0.14541(10) 0.68994(8) 0.0369(4) Uani 1 d
H45A H 0.8702 0.1617 0.7256 0.044 Uiso 1 calc
H45B H 0.8907 0.1866 0.6689 0.044 Uiso 1 calc
C46 C 0.0876(2) 0.12093(10) 0.43946(7) 0.0334(4) Uani 1 d
H46A H 0.0345 0.1167 0.468 0.05 Uiso 1 calc
H46B H 0.155 0.0823 0.442 0.05 Uiso 1 calc
H46C H 0.0311 0.1151 0.4078 0.05 Uiso 1 calc
C47 C 0.15194(17) 0.19534(9) 0.44049(6) 0.0250(3) Uani 1 d
C48 C 0.08029(17) 0.25909(9) 0.43011(6) 0.0261(3) Uani 1 d
H48 H -0.0124 0.2562 0.4235 0.031 Uiso 1 calc
C49 C 0.14180(18) 0.32724(9) 0.42926(6) 0.0289(4) Uani 1 d
H49 H 0.0914 0.3707 0.422 0.035 Uiso 1 calc
C50 C 0.2761(2) 0.33183(10) 0.43893(6) 0.0334(4) Uani 1 d
H50 H 0.3189 0.3783 0.4382 0.04 Uiso 1 calc
C51 C 0.34784(18) 0.26837(11) 0.44970(7) 0.0341(4) Uani 1 d
H51 H 0.4405 0.2712 0.4566 0.041 Uiso 1 calc
C52 C 0.28657(18) 0.20133(10) 0.45056(6) 0.0291(4) Uani 1 d
H52 H 0.3373 0.1581 0.4582 0.035 Uiso 1 calc
N1 N 0.43133(12) 0.30897(6) 0.60871(4) 0.0166(2) Uani 1 d
N2 N 0.68824(12) 0.29806(6) 0.67520(4) 0.0157(2) Uani 1 d
O1 O 0.73178(12) 0.12285(6) 0.67353(5) 0.0301(3) Uani 1 d
Si1 Si 0.33063(4) 0.05269(2) 0.62376(2) 0.02004(8) Uani 1 d
Si2 Si 0.74626(4) 0.16780(2) 0.51802(2) 0.01924(8) Uani 1 d
Y1 Y 0.57795(2) 0.20612(2) 0.63583(2) 0.01573(3) Uani 1 d

loop_
_atom_site_aniso_label
_atom_site_aniso_U_11
_atom_site_aniso_U_22
_atom_site_aniso_U_33
_atom_site_aniso_U_23
_atom_site_aniso_U_13
_atom_site_aniso_U_12
C1 0.0192(7) 0.0186(6) 0.0250(7) 0.0004(5) -0.0027(6) -0.0019(5)
C2 0.0173(7) 0.0276(7) 0.0237(7) 0.0021(6) -0.0037(6) -0.0018(6)
C3 0.0190(7) 0.0244(7) 0.0226(7) 0.0047(6) -0.0014(5) 0.0053(6)
C4 0.0191(6) 0.0165(6) 0.0207(7) 0.0040(5) 0.0001(5) 0.0021(5)
C5 0.0151(6) 0.0159(6) 0.0127(6) 0.0008(5) 0.0009(5) 0.0002(5)
C6 0.0160(6) 0.0132(5) 0.0149(6) 0.0017(4) -0.0001(5) -0.0011(5)
C7 0.0191(6) 0.0159(6) 0.0159(6) -0.0004(5) 0.0014(5) -0.0004(5)
C8 0.0238(7) 0.0182(6) 0.0168(6) -0.0028(5) 0.0011(5) 0.0013(6)
C9 0.0249(7) 0.0226(7) 0.0305(8) -0.0062(6) 0.0054(6) 0.0004(6)
C10 0.0286(9) 0.0362(9) 0.0422(10) -0.0122(7) 0.0038(7) 0.0087(7)
C11 0.0444(10) 0.0272(8) 0.0370(9) -0.0101(7) -0.0007(8) 0.0153(7)
C12 0.0525(11) 0.0165(7) 0.0283(8) -0.0040(6) 0.0035(8) 0.0015(7)
C13 0.0318(8) 0.0184(6) 0.0198(7) -0.0035(5) 0.0033(6) -0.0016(6)
C14 0.0196(6) 0.0136(5) 0.0162(6) 0.0019(5) 0.0026(5) -0.0009(5)
C15 0.0213(7) 0.0127(5) 0.0172(6) 0.0047(5) 0.0020(5) 0.0000(5)
C16 0.0208(7) 0.0200(6) 0.0188(6) 0.0029(5) 0.0005(5) 0.0010(5)
C17 0.0289(7) 0.0185(6) 0.0166(6) 0.0021(5) -0.0013(6) 0.0005(6)
C18 0.0332(8) 0.0191(6) 0.0199(7) 0.0016(5) 0.0076(6) 0.0053(6)
C19 0.0223(7) 0.0237(7) 0.0259(7) 0.0031(6) 0.0062(6) 0.0017(6)
C20 0.0215(7) 0.0197(6) 0.0202(7) 0.0025(5) 0.0018(5) -0.0004(6)
C21 0.0148(6) 0.0155(6) 0.0134(6) 0.0016(5) -0.0004(5) 0.0008(5)
C22 0.0164(6) 0.0139(5) 0.0153(6) -0.0005(5) -0.0020(5) -0.0006(5)
C23 0.0179(6) 0.0182(6) 0.0167(6) 0.0004(5) -0.0009(5) -0.0015(5)
C24 0.0237(7) 0.0278(7) 0.0156(6) 0.0001(5) -0.0002(5) -0.0038(6)
C25 0.0273(8) 0.0309(8) 0.0185(7) -0.0025(6) -0.0068(6) -0.0067(6)
C26 0.0197(7) 0.0300(7) 0.0234(7) 0.0003(6) -0.0061(6) -0.0092(6)
C27 0.0173(6) 0.0216(6) 0.0192(6) 0.0026(5) -0.0016(5) -0.0030(5)
C28 0.0186(7) 0.0298(7) 0.0163(6) 0.0011(5) 0.0006(5) -0.0064(6)
C29 0.0219(8) 0.0429(9) 0.0284(8) 0.0028(7) 0.0060(6) -0.0009(7)
C30 0.0346(9) 0.0313(8) 0.0254(8) 0.0020(6) 0.0010(7) -0.0129(7)
C31 0.0144(6) 0.0392(8) 0.0230(7) 0.0055(6) 0.0007(5) -0.0014(6)
C32 0.0258(8) 0.0474(10) 0.0309(9) 0.0092(7) 0.0008(7) -0.0150(7)
C33 0.0168(7) 0.0706(13) 0.0342(9) 0.0125(9) 0.0013(7) 0.0081(8)
C34 0.0255(7) 0.0210(7) 0.0217(7) 0.0007(5) -0.0041(6) -0.0039(6)
C35 0.0312(8) 0.0306(8) 0.0309(8) 0.0020(7) -0.0110(7) -0.0068(7)
C36 0.0272(8) 0.0210(7) 0.0401(9) 0.0056(6) 0.0055(7) -0.0009(6)
C37 0.0374(9) 0.0256(8) 0.0449(10) -0.0053(7) 0.0127(8) -0.0030(7)
C38 0.0206(7) 0.0223(7) 0.0202(7) -0.0009(5) -0.0017(5) 0.0014(6)
C39 0.0254(8) 0.0251(7) 0.0262(7) -0.0032(6) 0.0012(6) -0.0018(6)
C40 0.0354(9) 0.0243(7) 0.0231(7) -0.0024(6) 0.0012(6) -0.0013(7)
C41 0.0342(8) 0.0199(7) 0.0267(8) -0.0019(6) 0.0007(7) 0.0031(6)
C42 0.0460(13) 0.0196(9) 0.165(3) 0.0214(13) -0.0372(16) 0.0012(9)
C43 0.0957(18) 0.0333(9) 0.0391(11) 0.0027(8) -0.0046(12) 0.0317(11)
C44 0.0418(10) 0.0644(12) 0.0333(9) 0.0092(9) 0.0064(8) 0.0331(9)
C45 0.0219(8) 0.0332(8) 0.0548(11) 0.0157(8) -0.0004(8) 0.0054(7)
C46 0.0403(10) 0.0275(8) 0.0320(9) 0.0006(7) 0.0009(7) 0.0002(7)
C47 0.0321(8) 0.0274(7) 0.0160(6) 0.0011(5) 0.0037(6) -0.0003(6)
C48 0.0278(8) 0.0302(8) 0.0208(7) 0.0009(6) 0.0046(6) 0.0021(7)
C49 0.0383(9) 0.0257(7) 0.0229(7) 0.0020(6) 0.0044(7) 0.0040(7)
C50 0.0431(10) 0.0328(8) 0.0240(8) 0.0060(6) 0.0013(7) -0.0125(8)
C51 0.0268(8) 0.0469(10) 0.0275(8) 0.0100(7) -0.0028(7) -0.0064(8)
C52 0.0314(8) 0.0349(8) 0.0206(7) 0.0052(6) 0.0008(6) 0.0062(7)
N1 0.0170(5) 0.0149(5) 0.0173(5) 0.0001(4) -0.0008(4) 0.0006(4)
N2 0.0186(5) 0.0151(5) 0.0125(5) 0.0018(4) -0.0022(4) -0.0006(4)
O1 0.0297(6) 0.0187(5) 0.0386(6) 0.0042(5) -0.0132(5) 0.0052(5)
Si1 0.01867(18) 0.01705(17) 0.02356(19) 0.00025(15) -0.00204(15) -0.00311(15)
Si2 0.02266(19) 0.01631(17) 0.01830(18) -0.00251(14) -0.00030(15) 0.00048(15)
Y1 0.01716(6) 0.01253(5) 0.01646(6) 0.00016(5) -0.00357(5) 0.00047(5)

loop_
_atom_type_symbol
_atom_type_description
_atom_type_scat_dispersion_real
_atom_type_scat_dispersion_imag
_atom_type_scat_source
C C 0.0033 0.0016 'International Tables Vol C Tables 4.2.6.8 and 6.1.1.4'
H H 0 0 'International Tables Vol C Tables 4.2.6.8 and 6.1.1.4'
N N 0.0061 0.0033 'International Tables Vol C Tables 4.2.6.8 and 6.1.1.4'
O O 0.0106 0.006 'International Tables Vol C Tables 4.2.6.8 and 6.1.1.4'
Si Si 0.0817 0.0704 'International Tables Vol C Tables 4.2.6.8 and 6.1.1.4'
Y Y -2.7962 3.5667 'International Tables Vol C Tables 4.2.6.8 and 6.1.1.4'

loop_
_geom_angle_atom_site_label_1
_geom_angle_atom_site_label_2
_geom_angle_atom_site_label_3
_geom_angle
N1 C1 C2 124.17(14)
N1 C1 H1 117.9
C2 C1 H1 117.9
C1 C2 C3 117.16(14)
C1 C2 H2 121.4
C3 C2 H2 121.4
C4 C3 C2 119.42(14)
C4 C3 H3 120.3
C2 C3 H3 120.3
C3 C4 C5 120.63(13)
C3 C4 H4 119.7
C5 C4 H4 119.7
N1 C5 C4 119.72(12)
N1 C5 C6 119.22(12)
C4 C5 C6 121.06(12)
C5 C6 C21 113.24(11)
C5 C6 C14 111.09(11)
C21 C6 C14 106.19(11)
C5 C6 C7 109.66(11)
C21 C6 C7 107.60(10)
C14 C6 C7 108.90(11)
C8 C7 C6 117.25(11)
C8 C7 H7A 108
C6 C7 H7A 108
C8 C7 H7B 108
C6 C7 H7B 108
H7A C7 H7B 107.2
C13 C8 C9 117.96(14)
C13 C8 C7 121.48(14)
C9 C8 C7 120.53(13)
C10 C9 C8 121.04(16)
C10 C9 H9 119.5
C8 C9 H9 119.5
C11 C10 C9 120.01(17)
C11 C10 H10 120
C9 C10 H10 120
C12 C11 C10 119.89(16)
C12 C11 H11 120.1
C10 C11 H11 120.1
C11 C12 C13 120.02(16)
C11 C12 H12 120
C13 C12 H12 120
C12 C13 C8 121.07(16)
C12 C13 H13 119.5
C8 C13 H13 119.5
C15 C14 C6 116.65(11)
C15 C14 H14A 108.1
C6 C14 H14A 108.1
C15 C14 H14B 108.1
C6 C14 H14B 108.1
H14A C14 H14B 107.3
C16 C15 C20 117.77(13)
C16 C15 C14 122.53(13)
C20 C15 C14 119.68(13)
C17 C16 C15 121.03(14)
C17 C16 H16 119.5
C15 C16 H16 119.5
C18 C17 C16 120.38(14)
C18 C17 H17 119.8
C16 C17 H17 119.8
C19 C18 C17 119.36(14)
C19 C18 H18 120.3
C17 C18 H18 120.3
C18 C19 C20 120.23(15)
C18 C19 H19 119.9
C20 C19 H19 119.9
C19 C20 C15 121.22(14)
C19 C20 H20 119.4
C15 C20 H20 119.4
N2 C21 C6 118.13(11)
N2 C21 Y1 48.64(6)
C6 C21 Y1 110.74(8)
N2 C21 H21A 107.8
C6 C21 H21A 107.8
Y1 C21 H21A 64.8
N2 C21 H21B 107.8
C6 C21 H21B 107.8
Y1 C21 H21B 141.2
H21A C21 H21B 107.1
N2 C22 C27 124.24(13)
N2 C22 C23 118.34(12)
C27 C22 C23 117.29(12)
C24 C23 C22 120.34(14)
C24 C23 C28 117.34(13)
C22 C23 C28 122.27(12)
C25 C24 C23 121.74(15)
C25 C24 H24 119.1
C23 C24 H24 119.1
C26 C25 C24 118.32(14)
C26 C25 H25 120.8
C24 C25 H25 120.8
C25 C26 C27 122.48(14)
C25 C26 H26 118.8
C27 C26 H26 118.8
C26 C27 C22 119.59(14)
C26 C27 C31 116.60(13)
C22 C27 C31 123.71(13)
C23 C28 C30 110.15(13)
C23 C28 C29 112.88(13)
C30 C28 C29 109.79(14)
C23 C28 H28 108
C30 C28 H28 108
C29 C28 H28 108
C28 C29 H29A 109.5
C28 C29 H29B 109.5
H29A C29 H29B 109.5
C28 C29 H29C 109.5
H29A C29 H29C 109.5
H29B C29 H29C 109.5
C28 C30 H30A 109.5
C28 C30 H30B 109.5
H30A C30 H30B 109.5
C28 C30 H30C 109.5
H30A C30 H30C 109.5
H30B C30 H30C 109.5
C27 C31 C32 111.41(14)
C27 C31 C33 111.69(13)
C32 C31 C33 109.39(14)
C27 C31 H31 108.1
C32 C31 H31 108.1
C33 C31 H31 108.1
C31 C32 H32A 109.5
C31 C32 H32B 109.5
H32A C32 H32B 109.5
C31 C32 H32C 109.5
H32A C32 H32C 109.5
H32B C32 H32C 109.5
C31 C33 H33A 109.5
C31 C33 H33B 109.5
H33A C33 H33B 109.5
C31 C33 H33C 109.5
H33A C33 H33C 109.5
H33B C33 H33C 109.5
Si1 C34 Y1 123.27(8)
Si1 C34 H34A 106.5
Y1 C34 H34A 106.5
Si1 C34 H34B 106.5
Y1 C34 H34B 106.5
H34A C34 H34B 106.5
Si1 C35 H35A 109.5
Si1 C35 H35B 109.5
H35A C35 H35B 109.5
Si1 C35 H35C 109.5
H35A C35 H35C 109.5
H35B C35 H35C 109.5
Si1 C36 H36A 109.5
Si1 C36 H36B 109.5
H36A C36 H36B 109.5
Si1 C36 H36C 109.5
H36A C36 H36C 109.5
H36B C36 H36C 109.5
Si1 C37 H37A 109.5
Si1 C37 H37B 109.5
H37A C37 H37B 109.5
Si1 C37 H37C 109.5
H37A C37 H37C 109.5
H37B C37 H37C 109.5
Si2 C38 Y1 128.44(8)
Si2 C38 H38A 105.2
Y1 C38 H38A 105.2
Si2 C38 H38B 105.2
Y1 C38 H38B 105.2
H38A C38 H38B 105.9
Si2 C39 H39A 109.5
Si2 C39 H39B 109.5
H39A C39 H39B 109.5
Si2 C39 H39C 109.5
H39A C39 H39C 109.5
H39B C39 H39C 109.5
Si2 C40 H40A 109.5
Si2 C40 H40B 109.5
H40A C40 H40B 109.5
Si2 C40 H40C 109.5
H40A C40 H40C 109.5
H40B C40 H40C 109.5
Si2 C41 H41A 109.5
Si2 C41 H41B 109.5
H41A C41 H41B 109.5
Si2 C41 H41C 109.5
H41A C41 H41C 109.5
H41B C41 H41C 109.5
O1 C42 C43 106.8(2)
O1 C42 H42A 110.4
C43 C42 H42A 110.4
O1 C42 H42B 110.4
C43 C42 H42B 110.4
H42A C42 H42B 108.6
C42 C43 C44 106.03(17)
C42 C43 H43A 110.5
C44 C43 H43A 110.5
C42 C43 H43B 110.5
C44 C43 H43B 110.5
H43A C43 H43B 108.7
C45 C44 C43 104.28(17)
C45 C44 H44A 110.9
C43 C44 H44A 110.9
C45 C44 H44B 110.9
C43 C44 H44B 110.9
H44A C44 H44B 108.9
O1 C45 C44 105.48(16)
O1 C45 H45A 110.6
C44 C45 H45A 110.6
O1 C45 H45B 110.6
C44 C45 H45B 110.6
H45A C45 H45B 108.8
C47 C46 H46A 109.5
C47 C46 H46B 109.5
H46A C46 H46B 109.5
C47 C46 H46C 109.5
H46A C46 H46C 109.5
H46B C46 H46C 109.5
C48 C47 C52 118.26(15)
C48 C47 C46 121.53(16)
C52 C47 C46 120.18(15)
C47 C48 C49 120.88(16)
C47 C48 H48 119.6
C49 C48 H48 119.6
C50 C49 C48 119.86(16)
C50 C49 H49 120.1
C48 C49 H49 120.1
C49 C50 C51 119.42(17)
C49 C50 H50 120.3
C51 C50 H50 120.3
C52 C51 C50 120.43(17)
C52 C51 H51 119.8
C50 C51 H51 119.8
C51 C52 C47 121.13(16)
C51 C52 H52 119.4
C47 C52 H52 119.4
C1 N1 C5 118.87(12)
C1 N1 Y1 110.10(9)
C5 N1 Y1 130.88(9)
C22 N2 C21 119.11(11)
C22 N2 Y1 138.94(9)
C21 N2 Y1 101.84(8)
C45 O1 C42 105.20(14)
C45 O1 Y1 121.41(9)
C42 O1 Y1 133.25(12)
C34 Si1 C35 111.13(8)
C34 Si1 C36 113.52(8)
C35 Si1 C36 107.63(8)
C34 Si1 C37 111.89(8)
C35 Si1 C37 106.76(9)
C36 Si1 C37 105.50(8)
C38 Si2 C41 110.63(8)
C38 Si2 C39 110.37(7)
C41 Si2 C39 107.08(8)
C38 Si2 C40 112.90(8)
C41 Si2 C40 108.51(8)
C39 Si2 C40 107.11(8)
N2 Y1 O1 89.45(4)
N2 Y1 C38 116.38(5)
O1 Y1 C38 103.22(5)
N2 Y1 C34 130.75(5)
O1 Y1 C34 88.43(5)
C38 Y1 C34 111.96(5)
N2 Y1 N1 80.69(4)
O1 Y1 N1 169.50(4)
C38 Y1 N1 84.54(5)
C34 Y1 N1 95.26(5)
N2 Y1 C21 29.52(4)
O1 Y1 C21 109.38(4)
C38 Y1 C21 90.06(5)
C34 Y1 C21 148.14(5)
N1 Y1 C21 63.03(4)

loop_
_geom_bond_atom_site_label_1
_geom_bond_atom_site_label_2
_geom_bond_distance
C1 N1 1.3407(19)
C1 C2 1.371(2)
C1 H1 0.95
C2 C3 1.378(2)
C2 H2 0.95
C3 C4 1.375(2)
C3 H3 0.95
C4 C5 1.3884(19)
C4 H4 0.95
C5 N1 1.3434(17)
C5 C6 1.5174(19)
C6 C21 1.5477(19)
C6 C14 1.5489(18)
C6 C7 1.5547(19)
C7 C8 1.501(2)
C7 H7A 0.99
C7 H7B 0.99
C8 C13 1.387(2)
C8 C9 1.389(2)
C9 C10 1.381(2)
C9 H9 0.95
C10 C11 1.379(3)
C10 H10 0.95
C11 C12 1.371(3)
C11 H11 0.95
C12 C13 1.386(2)
C12 H12 0.95
C13 H13 0.95
C14 C15 1.5057(19)
C14 H14A 0.99
C14 H14B 0.99
C15 C16 1.389(2)
C15 C20 1.391(2)
C16 C17 1.384(2)
C16 H16 0.95
C17 C18 1.381(2)
C17 H17 0.95
C18 C19 1.377(2)
C18 H18 0.95
C19 C20 1.384(2)
C19 H19 0.95
C20 H20 0.95
C21 N2 1.4551(17)
C21 Y1 2.8899(13)
C21 H21A 0.99
C21 H21B 0.99
C22 N2 1.3980(17)
C22 C27 1.417(2)
C22 C23 1.421(2)
C23 C24 1.383(2)
C23 C28 1.511(2)
C24 C25 1.378(2)
C24 H24 0.95
C25 C26 1.371(2)
C25 H25 0.95
C26 C27 1.388(2)
C26 H26 0.95
C27 C31 1.516(2)
C28 C30 1.524(2)
C28 C29 1.529(2)
C28 H28 1
C29 H29A 0.98
C29 H29B 0.98
C29 H29C 0.98
C30 H30A 0.98
C30 H30B 0.98
C30 H30C 0.98
C31 C32 1.527(2)
C31 C33 1.535(2)
C31 H31 1
C32 H32A 0.98
C32 H32B 0.98
C32 H32C 0.98
C33 H33A 0.98
C33 H33B 0.98
C33 H33C 0.98
C34 Si1 1.8292(15)
C34 Y1 2.4221(16)
C34 H34A 0.99
C34 H34B 0.99
C35 Si1 1.8670(18)
C35 H35A 0.98
C35 H35B 0.98
C35 H35C 0.98
C36 Si1 1.8711(17)
C36 H36A 0.98
C36 H36B 0.98
C36 H36C 0.98
C37 Si1 1.8733(19)
C37 H37A 0.98
C37 H37B 0.98
C37 H37C 0.98
C38 Si2 1.8157(16)
C38 Y1 2.3859(15)
C38 H38A 0.99
C38 H38B 0.99
C39 Si2 1.8717(17)
C39 H39A 0.98
C39 H39B 0.98
C39 H39C 0.98
C40 Si2 1.8732(17)
C40 H40A 0.98
C40 H40B 0.98
C40 H40C 0.98
C41 Si2 1.8661(16)
C41 H41A 0.98
C41 H41B 0.98
C41 H41C 0.98
C42 O1 1.437(2)
C42 C43 1.459(4)
C42 H42A 0.99
C42 H42B 0.99
C43 C44 1.506(4)
C43 H43A 0.99
C43 H43B 0.99
C44 C45 1.503(3)
C44 H44A 0.99
C44 H44B 0.99
C45 O1 1.434(2)
C45 H45A 0.99
C45 H45B 0.99
C46 C47 1.499(2)
C46 H46A 0.98
C46 H46B 0.98
C46 H46C 0.98
C47 C48 1.381(2)
C47 C52 1.383(3)
C48 C49 1.386(2)
C48 H48 0.95
C49 C50 1.377(3)
C49 H49 0.95
C50 C51 1.379(3)
C50 H50 0.95
C51 C52 1.367(3)
C51 H51 0.95
C52 H52 0.95
N1 Y1 2.4553(12)
N2 Y1 2.2161(11)
O1 Y1 2.3345(11)
